data_9006968
loop_
_publ_author_name
'Graetsch, H.'

_publ_section_title
;
 X-ray powder diffraction study on the modulated high temperature forms
 of SiO2 tridymite between 110 and 220 C
 Sample: superstructure, T = 115 C
;
_journal_name_full 'Physics and Chemistry of Minerals'
_journal_page_first 313
_journal_page_last 321
_journal_paper_doi 10.1007/s002690100160
_journal_volume 28
_journal_year 2001
_chemical_compound_source Synthetic
_chemical_formula_sum 'O2 Si'
_chemical_name_mineral Tridymite
_space_group_IT_number 19
_symmetry_space_group_name_Hall 'P 2ac 2ab'
_symmetry_space_group_name_H-M 'P 21 21 21'
_cell_angle_alpha 90
_cell_angle_beta 90
_cell_angle_gamma 90
_cell_length_a 26.1753
_cell_length_b 4.98437
_cell_length_c 8.2006
_cell_formula_units_Z 24
_cell_volume 1069.911
_database_code_amcsd 0008553
_diffrn_ambient_temperature 388.15
_exptl_crystal_density_diffrn 2.238
_cod_original_formula_sum 'Si O2'
_cod_database_code 9006968

loop_
_space_group_symop_operation_xyz
x,y,z
-x,1/2+y,1/2-z
1/2+x,1/2-y,-z
1/2-x,-y,1/2+z

loop_
_atom_site_label
_atom_site_fract_x
_atom_site_fract_y
_atom_site_fract_z
_atom_site_U_iso_or_equiv
Si1 0.13890 0.51100 0.69490 0.03730
Si2 0.14000 0.39100 0.32920 0.03730
Si3 0.19440 0.88800 0.19930 0.03730
Si4 0.19480 0.01900 0.83020 0.03730
Si5 0.02870 0.39500 0.18670 0.03730
Si6 0.02830 0.51000 0.81580 0.03730
O1 0.19660 -0.04300 0.01530 0.06020
O2 0.14910 0.45700 0.51030 0.06020
O3 0.08230 0.42900 0.27780 0.06020
O4 0.08140 0.56800 0.72990 0.06020
O5 0.25020 0.08000 0.77040 0.06020
O6 0.15710 0.26000 0.80020 0.06020
O7 0.17570 0.58300 0.22620 0.06020
O8 0.15700 0.08700 0.29020 0.06020
O9 0.17290 0.76600 0.73300 0.06020
O10 0.46340 0.54100 0.50210 0.06020
O11 0.49060 0.90500 0.72340 0.06020
O12 0.49600 0.72600 0.21240 0.06020

loop_
_cod_related_entry_id
_cod_related_entry_database
_cod_related_entry_code
1 AMCSD 0008553
